data_2022364
loop_
_publ_author_name
'Chaudhary, Karan'
'Trivedi, Manoj'
'Masram, Dhanraj T.'
'Rath, Nigam P.'

_publ_section_title
;
 Transition-metal complexes of group 12 with 1,1'-bis(phosphanyl)ferrocene
 ligands
;
_journal_coeditor_code YD3016
_journal_issue 5
_journal_name_full 'Acta Crystallographica Section C'
_journal_page_first 240
_journal_page_last 248
_journal_paper_doi 10.1107/S2053229621004162
_journal_volume 77
_journal_year 2021
_chemical_formula_iupac '[Zn2 {(C9 H13 O2 P) (C17 H14 O P) Fe}2 Cl2]'
_chemical_formula_moiety 'C52 H54 Cl2 Fe2 O6 P4 Zn2'
_chemical_formula_sum 'C52 H54 Cl2 Fe2 O6 P4 Zn2'
_chemical_formula_weight 1212.17
_chemical_name_systematic
;
Bis[\m-(<i>tert</i>-butyl)(1'-diphenylphosphinoylferrocen-1-yl)phosphinato-\
\k^3^<i>O</i>,<i>O</i>':<i>O</i>'']bis[chloridozinc(II)]
;
_space_group_crystal_system triclinic
_space_group_IT_number 2
_space_group_name_Hall '-P 1'
_space_group_name_H-M_alt 'P -1'
_atom_sites_solution_hydrogens geom
_audit_creation_method SHELXL-2018/3
_cell_angle_alpha 83.078(2)
_cell_angle_beta 87.002(2)
_cell_angle_gamma 70.848(3)
_cell_formula_units_Z 1
_cell_length_a 10.8762(3)
_cell_length_b 11.3163(3)
_cell_length_c 13.5343(4)
_cell_measurement_reflns_used 1320
_cell_measurement_temperature 293(2)
_cell_measurement_theta_max 27.5560
_cell_measurement_theta_min 3.6820
_cell_volume 1561.97(8)
_computing_cell_refinement
;
CrysAlis PRO (Rigaku OD, 2015)
;
_computing_data_collection
;
CrysAlis PRO (Rigaku OD, 2015)
;
_computing_data_reduction
;
CrysAlis PRO (Rigaku OD, 2015)
;
_computing_molecular_graphics
;
SHELXTL (Bruker, 2013)
;
_computing_publication_material
;
SHELXTL (Bruker, 2013)
;
_computing_structure_refinement
;
SHELXL2018 (Sheldrick, 2015b)
;
_computing_structure_solution
;
SHELXTL (Bruker, 2013)
;
_diffrn_ambient_temperature 293(2)
_diffrn_measured_fraction_theta_full 0.998
_diffrn_measured_fraction_theta_max 0.880
_diffrn_measurement_device_type 'Rigaku Xcalibur Sapphire3'
_diffrn_measurement_method '\w scans'
_diffrn_radiation_type MoK\a
_diffrn_radiation_wavelength 0.71073
_diffrn_reflns_av_R_equivalents 0.0597
_diffrn_reflns_av_unetI/netI 0.0836
_diffrn_reflns_limit_h_max 14
_diffrn_reflns_limit_h_min -14
_diffrn_reflns_limit_k_max 15
_diffrn_reflns_limit_k_min -15
_diffrn_reflns_limit_l_max 18
_diffrn_reflns_limit_l_min -18
_diffrn_reflns_number 23684
_diffrn_reflns_theta_full 25.242
_diffrn_reflns_theta_max 29.425
_diffrn_reflns_theta_min 3.406
_diffrn_source 'fine-focus sealed X-ray tube'
_diffrn_standards_decay_% '< 1'
_diffrn_standards_interval_count 0
_diffrn_standards_number 0
_exptl_absorpt_coefficient_mu 1.442
_exptl_absorpt_correction_T_max 1.00000
_exptl_absorpt_correction_T_min 0.14829
_exptl_absorpt_correction_type multi-scan
_exptl_absorpt_process_details
;
(CrysAlis PRO; Rigaku OD, 2015)
;
_exptl_crystal_colour red
_exptl_crystal_density_diffrn 1.289
_exptl_crystal_description needle
_exptl_crystal_F_000 620
_exptl_crystal_size_max 0.40
_exptl_crystal_size_mid 0.30
_exptl_crystal_size_min 0.10
_refine_diff_density_max 0.414
_refine_diff_density_min -0.374
_refine_ls_extinction_method none
_refine_ls_goodness_of_fit_ref 1.004
_refine_ls_hydrogen_treatment constr
_refine_ls_matrix_type full
_refine_ls_number_parameters 335
_refine_ls_number_reflns 7596
_refine_ls_number_restraints 0
_refine_ls_restrained_S_all 1.004
_refine_ls_R_factor_all 0.0920
_refine_ls_R_factor_gt 0.0540
_refine_ls_shift/su_max 0.001
_refine_ls_shift/su_mean 0.000
_refine_ls_structure_factor_coef Fsqd
_refine_ls_weighting_details 'w=1/[\s^2^(Fo^2^)+(0.0471P)^2^] where P=(Fo^2^+2Fc^2^)/3'
_refine_ls_weighting_scheme calc
_refine_ls_wR_factor_gt 0.1066
_refine_ls_wR_factor_ref 0.1222
_reflns_number_gt 5000
_reflns_number_total 7596
_reflns_threshold_expression 'I > 2\s(I)'
_cod_data_source_file yd3016sup1.cif
_cod_data_source_block Complex-2
_cod_depositor_comments 'Adding full bibliography for 2022363--2022366.cif.'
_cod_database_code 2022364
_cod_database_fobs_code 2022364
_shelx_space_group_comment
;
The symmetry employed for this shelxl refinement is uniquely defined
by the following loop, which should always be used as a source of
symmetry information in preference to the above space-group names.
They are only intended as comments.
;

loop_
_space_group_symop_operation_xyz
'x, y, z'
'-x, -y, -z'

loop_
_atom_site_type_symbol
_atom_site_label
_atom_site_fract_x
_atom_site_fract_y
_atom_site_fract_z
_atom_site_U_iso_or_equiv
_atom_site_adp_type
_atom_site_calc_flag
_atom_site_occupancy
_atom_site_disorder_assembly
_atom_site_disorder_group
Zn Zn1 0.47472(3) 0.62211(4) 0.84717(3) 0.03308(13) Uani d 1 . .
Fe Fe2 0.43927(4) 0.23411(5) 0.85665(4) 0.03900(15) Uani d 1 . .
Cl Cl1 0.52109(11) 0.79161(10) 0.78268(8) 0.0647(3) Uani d 1 . .
P P1 0.27752(8) 0.52045(9) 0.73127(7) 0.0376(2) Uani d 1 . .
P P2 0.67782(8) 0.35081(8) 0.93268(7) 0.0330(2) Uani d 1 . .
O O1 0.3875(2) 0.5692(2) 0.74403(17) 0.0426(6) Uani d 1 . .
O O2 0.6294(2) 0.4785(2) 0.87509(18) 0.0417(6) Uani d 1 . .
O O3 0.6474(2) 0.3449(2) 1.04217(17) 0.0463(6) Uani d 1 . .
C C1 0.2815(3) 0.3860(3) 0.8149(3) 0.0367(8) Uani d 1 . .
C C2 0.3032(3) 0.3760(3) 0.9195(3) 0.0402(9) Uani d 1 . .
H H2 0.320034 0.436030 0.952957 0.048 Uiso calc 1 . .
C C3 0.2945(3) 0.2589(4) 0.9628(3) 0.0523(11) Uani d 1 . .
H H3 0.303599 0.228907 1.030021 0.063 Uiso calc 1 . .
C C4 0.2699(3) 0.1961(4) 0.8872(4) 0.0570(12) Uani d 1 . .
H H4 0.261225 0.116406 0.895544 0.068 Uiso calc 1 . .
C C5 0.2604(3) 0.2729(4) 0.7965(3) 0.0496(10) Uani d 1 . .
H H5 0.243203 0.253363 0.735020 0.059 Uiso calc 1 . .
C C6 0.6211(3) 0.2425(3) 0.8784(3) 0.0362(8) Uani d 1 . .
C C7 0.6063(3) 0.1295(3) 0.9303(3) 0.0471(10) Uani d 1 . .
H H7 0.614625 0.105764 0.998429 0.057 Uiso calc 1 . .
C C8 0.5768(4) 0.0606(4) 0.8595(4) 0.0678(14) Uani d 1 . .
H H8 0.561187 -0.015742 0.873187 0.081 Uiso calc 1 . .
C C9 0.5752(4) 0.1276(4) 0.7651(4) 0.0649(13) Uani d 1 . .
H H9 0.559885 0.102334 0.705343 0.078 Uiso calc 1 . .
C C10 0.6012(3) 0.2412(4) 0.7764(3) 0.0499(10) Uani d 1 . .
H H10 0.604341 0.303261 0.725479 0.060 Uiso calc 1 . .
C C11 0.1246(3) 0.6373(4) 0.7515(3) 0.0427(9) Uani d 1 . .
C C12 0.0110(4) 0.6064(4) 0.7686(3) 0.0569(11) Uani d 1 . .
H H12 0.014446 0.522963 0.770728 0.068 Uiso calc 1 . .
C C13 -0.1063(4) 0.6981(6) 0.7826(4) 0.0848(18) Uani d 1 . .
H H13 -0.181622 0.676544 0.794863 0.102 Uiso calc 1 . .
C C14 -0.1118(6) 0.8218(6) 0.7783(4) 0.104(2) Uani d 1 . .
H H14 -0.191045 0.884134 0.786912 0.125 Uiso calc 1 . .
C C15 0.0001(6) 0.8531(5) 0.7614(4) 0.0959(18) Uani d 1 . .
H H15 -0.003747 0.936779 0.758727 0.115 Uiso calc 1 . .
C C16 0.1170(4) 0.7617(4) 0.7483(3) 0.0690(13) Uani d 1 . .
H H16 0.192185 0.783751 0.737231 0.083 Uiso calc 1 . .
C C17 0.2753(8) 0.4920(7) 0.6042(4) 0.043(5) Uani d 0.489(6) A 1
C C18 0.3701(8) 0.3898(7) 0.5687(7) 0.071(4) Uani d 0.489(6) A 1
H H18 0.432548 0.334443 0.611589 0.086 Uiso calc 0.489(6) A 1
C C19 0.3715(9) 0.3702(7) 0.4692(7) 0.075(4) Uani d 0.489(6) A 1
H H19 0.434892 0.301731 0.445448 0.089 Uiso calc 0.489(6) A 1
C C20 0.2781(10) 0.4528(9) 0.4051(5) 0.082(5) Uani d 0.489(6) A 1
H H20 0.279024 0.439726 0.338502 0.099 Uiso calc 0.489(6) A 1
C C21 0.1833(8) 0.5551(10) 0.4406(5) 0.111(4) Uani d 0.489(6) A 1
H H21 0.120812 0.610435 0.397696 0.133 Uiso calc 0.489(6) A 1
C C22 0.1819(7) 0.5747(8) 0.5401(5) 0.085(4) Uani d 0.489(6) A 1
H H22 0.118467 0.643150 0.563838 0.102 Uiso calc 0.489(6) A 1
C C17' 0.2835(7) 0.4715(8) 0.6079(5) 0.049(5) Uani d 0.511(6) A 2
C C18' 0.4006(6) 0.4481(9) 0.5551(8) 0.069(4) Uani d 0.511(6) A 2
H H18' 0.472934 0.456146 0.583711 0.083 Uiso calc 0.511(6) A 2
C C19' 0.4095(7) 0.4128(11) 0.4594(8) 0.093(5) Uani d 0.511(6) A 2
H H19' 0.487806 0.397099 0.424055 0.112 Uiso calc 0.511(6) A 2
C C20' 0.3013(10) 0.4008(10) 0.4166(5) 0.099(6) Uani d 0.511(6) A 2
H H20' 0.307301 0.377117 0.352629 0.118 Uiso calc 0.511(6) A 2
C C21' 0.1843(7) 0.4242(11) 0.4695(5) 0.111(4) Uani d 0.511(6) A 2
H H21' 0.111921 0.416180 0.440859 0.133 Uiso calc 0.511(6) A 2
C C22' 0.1754(6) 0.4596(10) 0.5651(5) 0.090(4) Uani d 0.511(6) A 2
H H22' 0.097046 0.475226 0.600515 0.108 Uiso calc 0.511(6) A 2
C C23 0.8540(3) 0.2922(3) 0.9160(3) 0.0384(8) Uani d 1 B 2
C C24 0.8901(3) 0.2953(4) 0.8048(3) 0.0639(12) Uani d 1 B 2
H H24A 0.856071 0.240007 0.774862 0.096 Uiso calc 1 B 2
H H24B 0.983132 0.268206 0.797046 0.096 Uiso calc 1 B 2
H H24C 0.853762 0.379492 0.773077 0.096 Uiso calc 1 B 2
C C25 0.9086(3) 0.1572(4) 0.9670(4) 0.0681(13) Uani d 1 B 2
H H25A 0.882639 0.155297 1.035910 0.102 Uiso calc 1 B 2
H H25B 1.001853 0.128976 0.961834 0.102 Uiso calc 1 B 2
H H25C 0.875331 0.102779 0.935132 0.102 Uiso calc 1 B 2
C C26 0.9126(3) 0.3775(4) 0.9639(3) 0.0516(10) Uani d 1 B 2
H H26A 0.874965 0.462867 0.934755 0.077 Uiso calc 1 B 2
H H26B 1.005084 0.350603 0.952692 0.077 Uiso calc 1 B 2
H H26C 0.894395 0.372443 1.034154 0.077 Uiso calc 1 B 2

loop_
_atom_site_aniso_label
_atom_site_aniso_U_11
_atom_site_aniso_U_22
_atom_site_aniso_U_33
_atom_site_aniso_U_12
_atom_site_aniso_U_13
_atom_site_aniso_U_23
Zn1 0.0306(2) 0.0296(2) 0.0382(2) -0.00814(17) -0.00107(16) -0.00472(18)
Fe2 0.0314(3) 0.0322(3) 0.0542(4) -0.0083(2) -0.0004(2) -0.0133(3)
Cl1 0.0856(8) 0.0459(6) 0.0722(8) -0.0365(6) -0.0026(6) 0.0009(6)
P1 0.0346(5) 0.0438(6) 0.0346(5) -0.0115(4) -0.0035(4) -0.0076(5)
P2 0.0257(4) 0.0296(5) 0.0419(5) -0.0050(4) 0.0015(4) -0.0093(4)
O1 0.0425(14) 0.0533(16) 0.0376(14) -0.0231(12) -0.0018(11) -0.0054(12)
O2 0.0341(13) 0.0278(13) 0.0593(16) -0.0054(11) -0.0038(11) -0.0016(12)
O3 0.0404(14) 0.0521(16) 0.0441(15) -0.0108(12) 0.0074(11) -0.0121(13)
C1 0.0272(17) 0.041(2) 0.042(2) -0.0087(15) -0.0012(15) -0.0121(18)
C2 0.0390(19) 0.035(2) 0.042(2) -0.0043(16) 0.0019(16) -0.0099(18)
C3 0.036(2) 0.050(3) 0.060(3) -0.0049(19) 0.0069(18) 0.004(2)
C4 0.038(2) 0.038(2) 0.096(4) -0.0161(18) -0.002(2) -0.001(2)
C5 0.039(2) 0.049(2) 0.066(3) -0.0167(19) -0.0108(19) -0.016(2)
C6 0.0279(17) 0.0322(19) 0.046(2) -0.0042(15) 0.0020(15) -0.0098(17)
C7 0.036(2) 0.030(2) 0.069(3) -0.0022(16) -0.0056(18) -0.005(2)
C8 0.041(2) 0.034(2) 0.127(5) -0.0051(19) 0.003(3) -0.027(3)
C9 0.042(2) 0.069(3) 0.090(4) -0.011(2) 0.007(2) -0.060(3)
C10 0.034(2) 0.063(3) 0.056(3) -0.0152(19) 0.0095(17) -0.025(2)
C11 0.039(2) 0.049(2) 0.032(2) -0.0028(18) -0.0024(15) -0.0016(18)
C12 0.041(2) 0.077(3) 0.047(2) -0.008(2) 0.0006(18) -0.015(2)
C13 0.034(2) 0.132(5) 0.065(3) 0.005(3) 0.001(2) -0.016(4)
C14 0.066(4) 0.102(5) 0.090(4) 0.046(4) -0.002(3) -0.008(4)
C15 0.088(4) 0.056(3) 0.110(5) 0.022(3) -0.001(3) -0.007(3)
C16 0.064(3) 0.057(3) 0.076(3) -0.006(2) -0.005(2) -0.004(3)
C17 0.044(9) 0.061(8) 0.022(8) -0.012(6) 0.005(6) -0.017(6)
C18 0.073(8) 0.080(9) 0.051(7) 0.004(6) -0.018(6) -0.039(7)
C19 0.087(9) 0.085(9) 0.041(7) -0.007(8) 0.004(6) -0.027(6)
C20 0.103(11) 0.103(11) 0.039(7) -0.021(8) -0.006(7) -0.034(7)
C21 0.093(5) 0.196(12) 0.043(5) -0.037(8) -0.015(4) -0.033(6)
C22 0.083(7) 0.104(10) 0.041(6) 0.008(7) -0.016(5) -0.008(6)
C17' 0.050(10) 0.053(7) 0.054(11) -0.032(7) -0.008(8) 0.001(6)
C18' 0.061(6) 0.106(10) 0.048(6) -0.030(6) 0.005(5) -0.026(7)
C19' 0.078(8) 0.148(14) 0.066(8) -0.052(8) 0.015(6) -0.025(9)
C20' 0.083(10) 0.153(15) 0.056(9) -0.020(10) 0.007(8) -0.051(9)
C21' 0.093(5) 0.196(12) 0.043(5) -0.037(8) -0.015(4) -0.033(6)
C22' 0.058(6) 0.174(13) 0.053(6) -0.048(7) -0.003(5) -0.043(8)
C23 0.0256(17) 0.035(2) 0.052(2) -0.0045(15) 0.0014(15) -0.0092(18)
C24 0.036(2) 0.089(3) 0.067(3) -0.018(2) 0.0129(19) -0.026(3)
C25 0.037(2) 0.046(3) 0.107(4) 0.0033(19) -0.004(2) 0.001(3)
C26 0.0320(19) 0.062(3) 0.059(3) -0.0098(19) 0.0034(17) -0.017(2)

loop_
_atom_type_symbol
_atom_type_description
_atom_type_scat_dispersion_real
_atom_type_scat_dispersion_imag
_atom_type_scat_source
C C 0.0033 0.0016 'International Tables Vol C Tables 4.2.6.8 and 6.1.1.4'
H H 0.0000 0.0000 'International Tables Vol C Tables 4.2.6.8 and 6.1.1.4'
O O 0.0106 0.0060 'International Tables Vol C Tables 4.2.6.8 and 6.1.1.4'
P P 0.1023 0.0942 'International Tables Vol C Tables 4.2.6.8 and 6.1.1.4'
Cl Cl 0.1484 0.1585 'International Tables Vol C Tables 4.2.6.8 and 6.1.1.4'
Fe Fe 0.3463 0.8444 'International Tables Vol C Tables 4.2.6.8 and 6.1.1.4'
Zn Zn 0.2839 1.4301 'International Tables Vol C Tables 4.2.6.8 and 6.1.1.4'

loop_
_geom_angle_atom_site_label_1
_geom_angle_atom_site_label_2
_geom_angle_atom_site_label_3
_geom_angle_site_symmetry_1
_geom_angle_site_symmetry_3
_geom_angle
_geom_angle_publ_flag
O2 Zn1 O3 . 2_667 114.14(10) ?
O2 Zn1 O1 . . 103.13(10) ?
O3 Zn1 O1 2_667 . 106.03(10) ?
O2 Zn1 Cl1 . . 112.26(7) ?
O3 Zn1 Cl1 2_667 . 112.38(8) ?
O1 Zn1 Cl1 . . 108.08(7) ?
C2 Fe2 C4 . . 68.05(16) ?
C2 Fe2 C1 . . 41.19(13) ?
C4 Fe2 C1 . . 68.47(14) ?
C2 Fe2 C8 . . 154.01(19) ?
C4 Fe2 C8 . . 103.82(16) ?
C1 Fe2 C8 . . 160.77(17) ?
C2 Fe2 C5 . . 68.50(15) ?
C4 Fe2 C5 . . 40.27(14) ?
C1 Fe2 C5 . . 40.91(13) ?
C8 Fe2 C5 . . 122.09(17) ?
C2 Fe2 C10 . . 127.99(15) ?
C4 Fe2 C10 . . 156.93(18) ?
C1 Fe2 C10 . . 111.24(15) ?
C8 Fe2 C10 . . 68.61(17) ?
C5 Fe2 C10 . . 124.13(16) ?
C2 Fe2 C9 . . 165.26(19) ?
C4 Fe2 C9 . . 119.38(17) ?
C1 Fe2 C9 . . 126.99(18) ?
C8 Fe2 C9 . . 40.18(16) ?
C5 Fe2 C9 . . 108.18(17) ?
C10 Fe2 C9 . . 41.04(16) ?
C2 Fe2 C7 . . 120.90(15) ?
C4 Fe2 C7 . . 120.82(16) ?
C1 Fe2 C7 . . 158.52(15) ?
C8 Fe2 C7 . . 40.57(15) ?
C5 Fe2 C7 . . 157.57(15) ?
C10 Fe2 C7 . . 68.37(16) ?
C9 Fe2 C7 . . 67.83(17) ?
C2 Fe2 C3 . . 40.54(14) ?
C4 Fe2 C3 . . 40.04(15) ?
C1 Fe2 C3 . . 68.60(14) ?
C8 Fe2 C3 . . 117.53(19) ?
C5 Fe2 C3 . . 67.77(16) ?
C10 Fe2 C3 . . 162.89(17) ?
C9 Fe2 C3 . . 152.94(19) ?
C7 Fe2 C3 . . 105.20(16) ?
C2 Fe2 C6 . . 109.61(14) ?
C4 Fe2 C6 . . 159.01(16) ?
C1 Fe2 C6 . . 124.51(14) ?
C8 Fe2 C6 . . 68.73(15) ?
C5 Fe2 C6 . . 160.11(15) ?
C10 Fe2 C6 . . 40.39(14) ?
C9 Fe2 C6 . . 68.31(14) ?
C7 Fe2 C6 . . 41.02(13) ?
C3 Fe2 C6 . . 124.57(16) ?
O1 P1 C1 . . 113.66(14) ?
O1 P1 C11 . . 110.78(17) ?
C1 P1 C11 . . 106.38(16) ?
O1 P1 C17 . . 108.8(3) ?
C1 P1 C17 . . 111.9(3) ?
C11 P1 C17 . . 105.0(3) ?
O1 P1 C17' . . 110.4(3) ?
C1 P1 C17' . . 105.4(3) ?
C11 P1 C17' . . 109.9(3) ?
O2 P2 O3 . . 116.01(14) ?
O2 P2 C6 . . 110.16(15) ?
O3 P2 C6 . . 109.75(16) ?
O2 P2 C23 . . 107.44(15) ?
O3 P2 C23 . . 108.32(15) ?
C6 P2 C23 . . 104.49(16) ?
P1 O1 Zn1 . . 141.30(15) ?
P2 O2 Zn1 . . 142.92(15) ?
P2 O3 Zn1 . 2_667 151.38(15) ?
C5 C1 C2 . . 106.7(3) ?
C5 C1 P1 . . 129.6(3) ?
C2 C1 P1 . . 123.7(3) ?
C5 C1 Fe2 . . 69.6(2) ?
C2 C1 Fe2 . . 69.22(18) ?
P1 C1 Fe2 . . 127.80(17) ?
C3 C2 C1 . . 108.0(3) ?
C3 C2 Fe2 . . 70.3(2) ?
C1 C2 Fe2 . . 69.59(19) ?
C3 C2 H2 . . 126.0 ?
C1 C2 H2 . . 126.0 ?
Fe2 C2 H2 . . 125.7 ?
C4 C3 C2 . . 108.1(4) ?
C4 C3 Fe2 . . 69.5(2) ?
C2 C3 Fe2 . . 69.1(2) ?
C4 C3 H3 . . 125.9 ?
C2 C3 H3 . . 125.9 ?
Fe2 C3 H3 . . 127.0 ?
C3 C4 C5 . . 108.9(3) ?
C3 C4 Fe2 . . 70.4(2) ?
C5 C4 Fe2 . . 70.0(2) ?
C3 C4 H4 . . 125.6 ?
C5 C4 H4 . . 125.6 ?
Fe2 C4 H4 . . 125.6 ?
C4 C5 C1 . . 108.3(3) ?
C4 C5 Fe2 . . 69.8(2) ?
C1 C5 Fe2 . . 69.46(19) ?
C4 C5 H5 . . 125.9 ?
C1 C5 H5 . . 125.9 ?
Fe2 C5 H5 . . 126.5 ?
C10 C6 C7 . . 107.5(3) ?
C10 C6 P2 . . 126.9(3) ?
C7 C6 P2 . . 124.9(3) ?
C10 C6 Fe2 . . 69.47(19) ?
C7 C6 Fe2 . . 69.41(19) ?
P2 C6 Fe2 . . 133.24(18) ?
C8 C7 C6 . . 108.0(4) ?
C8 C7 Fe2 . . 69.4(2) ?
C6 C7 Fe2 . . 69.56(19) ?
C8 C7 H7 . . 126.0 ?
C6 C7 H7 . . 126.0 ?
Fe2 C7 H7 . . 126.6 ?
C9 C8 C7 . . 108.1(4) ?
C9 C8 Fe2 . . 70.1(2) ?
C7 C8 Fe2 . . 70.0(2) ?
C9 C8 H8 . . 125.9 ?
C7 C8 H8 . . 125.9 ?
Fe2 C8 H8 . . 125.5 ?
C8 C9 C10 . . 108.5(4) ?
C8 C9 Fe2 . . 69.7(2) ?
C10 C9 Fe2 . . 69.4(2) ?
C8 C9 H9 . . 125.8 ?
C10 C9 H9 . . 125.8 ?
Fe2 C9 H9 . . 126.7 ?
C6 C10 C9 . . 107.8(4) ?
C6 C10 Fe2 . . 70.1(2) ?
C9 C10 Fe2 . . 69.6(2) ?
C6 C10 H10 . . 126.1 ?
C9 C10 H10 . . 126.1 ?
Fe2 C10 H10 . . 125.7 ?
C16 C11 C12 . . 118.6(4) ?
C16 C11 P1 . . 119.8(3) ?
C12 C11 P1 . . 121.6(3) ?
C13 C12 C11 . . 120.7(5) ?
C13 C12 H12 . . 119.7 ?
C11 C12 H12 . . 119.7 ?
C14 C13 C12 . . 119.7(5) ?
C14 C13 H13 . . 120.1 ?
C12 C13 H13 . . 120.1 ?
C13 C14 C15 . . 120.0(5) ?
C13 C14 H14 . . 120.0 ?
C15 C14 H14 . . 120.0 ?
C16 C15 C14 . . 120.3(5) ?
C16 C15 H15 . . 119.9 ?
C14 C15 H15 . . 119.9 ?
C15 C16 C11 . . 120.7(5) ?
C15 C16 H16 . . 119.6 ?
C11 C16 H16 . . 119.6 ?
C18 C17 C22 . . 120.0 ?
C18 C17 P1 . . 119.9(5) ?
C22 C17 P1 . . 120.1(5) ?
C17 C18 C19 . . 120.0 ?
C17 C18 H18 . . 120.0 ?
C19 C18 H18 . . 120.0 ?
C20 C19 C18 . . 120.0 ?
C20 C19 H19 . . 120.0 ?
C18 C19 H19 . . 120.0 ?
C19 C20 C21 . . 120.0 ?
C19 C20 H20 . . 120.0 ?
C21 C20 H20 . . 120.0 ?
C22 C21 C20 . . 120.0 ?
C22 C21 H21 . . 120.0 ?
C20 C21 H21 . . 120.0 ?
C21 C22 C17 . . 120.0 ?
C21 C22 H22 . . 120.0 ?
C17 C22 H22 . . 120.0 ?
C18' C17' C22' . . 120.0 ?
C18' C17' P1 . . 117.8(5) ?
C22' C17' P1 . . 122.2(5) ?
C17' C18' C19' . . 120.0 ?
C17' C18' H18' . . 120.0 ?
C19' C18' H18' . . 120.0 ?
C20' C19' C18' . . 120.0 ?
C20' C19' H19' . . 120.0 ?
C18' C19' H19' . . 120.0 ?
C19' C20' C21' . . 120.0 ?
C19' C20' H20' . . 120.0 ?
C21' C20' H20' . . 120.0 ?
C22' C21' C20' . . 120.0 ?
C22' C21' H21' . . 120.0 ?
C20' C21' H21' . . 120.0 ?
C21' C22' C17' . . 120.0 ?
C21' C22' H22' . . 120.0 ?
C17' C22' H22' . . 120.0 ?
C24 C23 C25 . . 109.9(3) ?
C24 C23 C26 . . 109.0(3) ?
C25 C23 C26 . . 109.3(3) ?
C24 C23 P2 . . 110.3(2) ?
C25 C23 P2 . . 109.9(2) ?
C26 C23 P2 . . 108.4(2) ?
C23 C24 H24A . . 109.5 ?
C23 C24 H24B . . 109.5 ?
H24A C24 H24B . . 109.5 ?
C23 C24 H24C . . 109.5 ?
H24A C24 H24C . . 109.5 ?
H24B C24 H24C . . 109.5 ?
C23 C25 H25A . . 109.5 ?
C23 C25 H25B . . 109.5 ?
H25A C25 H25B . . 109.5 ?
C23 C25 H25C . . 109.5 ?
H25A C25 H25C . . 109.5 ?
H25B C25 H25C . . 109.5 ?
C23 C26 H26A . . 109.5 ?
C23 C26 H26B . . 109.5 ?
H26A C26 H26B . . 109.5 ?
C23 C26 H26C . . 109.5 ?
H26A C26 H26C . . 109.5 ?
H26B C26 H26C . . 109.5 ?

loop_
_geom_bond_atom_site_label_1
_geom_bond_atom_site_label_2
_geom_bond_site_symmetry_2
_geom_bond_distance
_geom_bond_publ_flag
Zn1 O2 . 1.934(2) ?
Zn1 O3 2_667 1.936(2) ?
Zn1 O1 . 1.980(2) ?
Zn1 Cl1 . 2.2092(10) ?
Fe2 C2 . 2.032(3) ?
Fe2 C4 . 2.036(4) ?
Fe2 C1 . 2.037(3) ?
Fe2 C8 . 2.038(4) ?
Fe2 C5 . 2.039(3) ?
Fe2 C10 . 2.040(3) ?
Fe2 C9 . 2.043(4) ?
Fe2 C7 . 2.046(3) ?
Fe2 C3 . 2.048(4) ?
Fe2 C6 . 2.048(3) ?
P1 O1 . 1.498(2) ?
P1 C1 . 1.773(4) ?
P1 C11 . 1.785(4) ?
P1 C17 . 1.790(6) ?
P1 C17' . 1.812(6) ?
P2 O2 . 1.498(2) ?
P2 O3 . 1.500(2) ?
P2 C6 . 1.785(4) ?
P2 C23 . 1.822(3) ?
C1 C5 . 1.424(5) ?
C1 C2 . 1.431(5) ?
C2 C3 . 1.414(5) ?
C2 H2 . 0.9300 ?
C3 C4 . 1.398(5) ?
C3 H3 . 0.9300 ?
C4 C5 . 1.403(5) ?
C4 H4 . 0.9300 ?
C5 H5 . 0.9300 ?
C6 C10 . 1.411(5) ?
C6 C7 . 1.435(5) ?
C7 C8 . 1.416(5) ?
C7 H7 . 0.9300 ?
C8 C9 . 1.402(6) ?
C8 H8 . 0.9300 ?
C9 C10 . 1.431(5) ?
C9 H9 . 0.9300 ?
C10 H10 . 0.9300 ?
C11 C16 . 1.379(6) ?
C11 C12 . 1.390(5) ?
C12 C13 . 1.377(6) ?
C12 H12 . 0.9300 ?
C13 C14 . 1.375(8) ?
C13 H13 . 0.9300 ?
C14 C15 . 1.376(7) ?
C14 H14 . 0.9300 ?
C15 C16 . 1.370(6) ?
C15 H15 . 0.9300 ?
C16 H16 . 0.9300 ?
C17 C18 . 1.3900 ?
C17 C22 . 1.3900 ?
C18 C19 . 1.3900 ?
C18 H18 . 0.9300 ?
C19 C20 . 1.3900 ?
C19 H19 . 0.9300 ?
C20 C21 . 1.3900 ?
C20 H20 . 0.9300 ?
C21 C22 . 1.3900 ?
C21 H21 . 0.9300 ?
C22 H22 . 0.9300 ?
C17' C18' . 1.3900 ?
C17' C22' . 1.3900 ?
C18' C19' . 1.3900 ?
C18' H18' . 0.9300 ?
C19' C20' . 1.3900 ?
C19' H19' . 0.9300 ?
C20' C21' . 1.3900 ?
C20' H20' . 0.9300 ?
C21' C22' . 1.3900 ?
C21' H21' . 0.9300 ?
C22' H22' . 0.9300 ?
C23 C24 . 1.534(5) ?
C23 C25 . 1.535(5) ?
C23 C26 . 1.535(5) ?
C24 H24A . 0.9600 ?
C24 H24B . 0.9600 ?
C24 H24C . 0.9600 ?
C25 H25A . 0.9600 ?
C25 H25B . 0.9600 ?
C25 H25C . 0.9600 ?
C26 H26A . 0.9600 ?
C26 H26B . 0.9600 ?
C26 H26C . 0.9600 ?

loop_
_geom_hbond_atom_site_label_D
_geom_hbond_atom_site_label_H
_geom_hbond_atom_site_label_A
_geom_hbond_site_symmetry_A
_geom_hbond_distance_DH
_geom_hbond_distance_HA
_geom_hbond_distance_DA
_geom_hbond_angle_DHA
C2 H2 O3 2_667 0.93 2.63 3.474(5) 152.0

loop_
_geom_torsion_atom_site_label_1
_geom_torsion_atom_site_label_2
_geom_torsion_atom_site_label_3
_geom_torsion_atom_site_label_4
_geom_torsion_site_symmetry_1
_geom_torsion_site_symmetry_2
_geom_torsion_site_symmetry_3
_geom_torsion_site_symmetry_4
_geom_torsion
_geom_torsion_publ_flag
C1 P1 O1 Zn1 . . . . -52.3(3) ?
C11 P1 O1 Zn1 . . . . 67.5(3) ?
C17 P1 O1 Zn1 . . . . -177.7(3) ?
C17' P1 O1 Zn1 . . . . -170.5(4) ?
O3 P2 O2 Zn1 . . . . -53.6(3) ?
C6 P2 O2 Zn1 . . . . 71.9(3) ?
C23 P2 O2 Zn1 . . . . -174.9(2) ?
O2 P2 O3 Zn1 . . . 2_667 54.1(4) ?
C6 P2 O3 Zn1 . . . 2_667 -71.5(4) ?
C23 P2 O3 Zn1 . . . 2_667 174.9(3) ?
O1 P1 C1 C5 . . . . -136.0(3) ?
C11 P1 C1 C5 . . . . 101.8(3) ?
C17 P1 C1 C5 . . . . -12.3(5) ?
C17' P1 C1 C5 . . . . -14.9(4) ?
O1 P1 C1 C2 . . . . 46.7(3) ?
C11 P1 C1 C2 . . . . -75.5(3) ?
C17 P1 C1 C2 . . . . 170.4(4) ?
C17' P1 C1 C2 . . . . 167.8(3) ?
O1 P1 C1 Fe2 . . . . -42.0(3) ?
C11 P1 C1 Fe2 . . . . -164.2(2) ?
C17 P1 C1 Fe2 . . . . 81.7(4) ?
C17' P1 C1 Fe2 . . . . 79.0(3) ?
C5 C1 C2 C3 . . . . -0.2(4) ?
P1 C1 C2 C3 . . . . 177.6(2) ?
Fe2 C1 C2 C3 . . . . -60.1(2) ?
C5 C1 C2 Fe2 . . . . 59.8(2) ?
P1 C1 C2 Fe2 . . . . -122.3(2) ?
C1 C2 C3 C4 . . . . 0.8(4) ?
Fe2 C2 C3 C4 . . . . -58.8(3) ?
C1 C2 C3 Fe2 . . . . 59.6(2) ?
C2 C3 C4 C5 . . . . -1.1(4) ?
Fe2 C3 C4 C5 . . . . -59.6(3) ?
C2 C3 C4 Fe2 . . . . 58.5(2) ?
C3 C4 C5 C1 . . . . 1.0(4) ?
Fe2 C4 C5 C1 . . . . -59.0(2) ?
C3 C4 C5 Fe2 . . . . 59.9(3) ?
C2 C1 C5 C4 . . . . -0.4(4) ?
P1 C1 C5 C4 . . . . -178.1(3) ?
Fe2 C1 C5 C4 . . . . 59.1(2) ?
C2 C1 C5 Fe2 . . . . -59.6(2) ?
P1 C1 C5 Fe2 . . . . 122.8(3) ?
O2 P2 C6 C10 . . . . 34.0(3) ?
O3 P2 C6 C10 . . . . 162.9(3) ?
C23 P2 C6 C10 . . . . -81.2(3) ?
O2 P2 C6 C7 . . . . -155.9(3) ?
O3 P2 C6 C7 . . . . -27.0(3) ?
C23 P2 C6 C7 . . . . 88.9(3) ?
O2 P2 C6 Fe2 . . . . -62.0(3) ?
O3 P2 C6 Fe2 . . . . 66.9(3) ?
C23 P2 C6 Fe2 . . . . -177.2(2) ?
C10 C6 C7 C8 . . . . -0.3(4) ?
P2 C6 C7 C8 . . . . -172.0(2) ?
Fe2 C6 C7 C8 . . . . 58.9(2) ?
C10 C6 C7 Fe2 . . . . -59.2(2) ?
P2 C6 C7 Fe2 . . . . 129.1(3) ?
C6 C7 C8 C9 . . . . 1.0(4) ?
Fe2 C7 C8 C9 . . . . 60.0(3) ?
C6 C7 C8 Fe2 . . . . -59.0(2) ?
C7 C8 C9 C10 . . . . -1.2(4) ?
Fe2 C8 C9 C10 . . . . 58.7(3) ?
C7 C8 C9 Fe2 . . . . -59.9(3) ?
C7 C6 C10 C9 . . . . -0.5(4) ?
P2 C6 C10 C9 . . . . 171.0(3) ?
Fe2 C6 C10 C9 . . . . -59.6(2) ?
C7 C6 C10 Fe2 . . . . 59.2(2) ?
P2 C6 C10 Fe2 . . . . -129.3(3) ?
C8 C9 C10 C6 . . . . 1.0(4) ?
Fe2 C9 C10 C6 . . . . 60.0(2) ?
C8 C9 C10 Fe2 . . . . -58.9(3) ?
O1 P1 C11 C16 . . . . 17.6(4) ?
C1 P1 C11 C16 . . . . 141.6(3) ?
C17 P1 C11 C16 . . . . -99.6(4) ?
C17' P1 C11 C16 . . . . -104.7(4) ?
O1 P1 C11 C12 . . . . -163.6(3) ?
C1 P1 C11 C12 . . . . -39.6(3) ?
C17 P1 C11 C12 . . . . 79.2(4) ?
C17' P1 C11 C12 . . . . 74.1(4) ?
C16 C11 C12 C13 . . . . -0.2(6) ?
P1 C11 C12 C13 . . . . -179.0(3) ?
C11 C12 C13 C14 . . . . 0.8(7) ?
C12 C13 C14 C15 . . . . -0.8(9) ?
C13 C14 C15 C16 . . . . 0.2(9) ?
C14 C15 C16 C11 . . . . 0.3(8) ?
C12 C11 C16 C15 . . . . -0.3(7) ?
P1 C11 C16 C15 . . . . 178.5(4) ?
O1 P1 C17 C18 . . . . 72.9(5) ?
C1 P1 C17 C18 . . . . -53.5(5) ?
C11 P1 C17 C18 . . . . -168.5(5) ?
O1 P1 C17 C22 . . . . -104.6(5) ?
C1 P1 C17 C22 . . . . 128.9(5) ?
C11 P1 C17 C22 . . . . 14.0(5) ?
C22 C17 C18 C19 . . . . 0.0 ?
P1 C17 C18 C19 . . . . -177.6(6) ?
C17 C18 C19 C20 . . . . 0.0 ?
C18 C19 C20 C21 . . . . 0.0 ?
C19 C20 C21 C22 . . . . 0.0 ?
C20 C21 C22 C17 . . . . 0.0 ?
C18 C17 C22 C21 . . . . 0.0 ?
P1 C17 C22 C21 . . . . 177.6(6) ?
O1 P1 C17' C18' . . . . 18.9(6) ?
C1 P1 C17' C18' . . . . -104.2(5) ?
C11 P1 C17' C18' . . . . 141.5(5) ?
O1 P1 C17' C22' . . . . -159.8(5) ?
C1 P1 C17' C22' . . . . 77.1(5) ?
C11 P1 C17' C22' . . . . -37.2(6) ?
C22' C17' C18' C19' . . . . 0.0 ?
P1 C17' C18' C19' . . . . -178.8(7) ?
C17' C18' C19' C20' . . . . 0.0 ?
C18' C19' C20' C21' . . . . 0.0 ?
C19' C20' C21' C22' . . . . 0.0 ?
C20' C21' C22' C17' . . . . 0.0 ?
C18' C17' C22' C21' . . . . 0.0 ?
P1 C17' C22' C21' . . . . 178.7(7) ?
O2 P2 C23 C24 . . . . -54.5(3) ?
O3 P2 C23 C24 . . . . 179.5(3) ?
C6 P2 C23 C24 . . . . 62.6(3) ?
O2 P2 C23 C25 . . . . -175.8(3) ?
O3 P2 C23 C25 . . . . 58.2(3) ?
C6 P2 C23 C25 . . . . -58.8(3) ?
O2 P2 C23 C26 . . . . 64.8(3) ?
O3 P2 C23 C26 . . . . -61.2(3) ?
C6 P2 C23 C26 . . . . -178.1(2) ?
